data_1529858
loop_
_publ_author_name
'Rao, Wei-Hao'
'Yin, Xue-Song'
'Shi, Bing-Feng'

_publ_section_title
;
 Catalyst-Controlled Amino- versus Oxy-Acetoxylation of Urea-Tethered
 Alkenes: Efficient Synthesis of Cyclic Ureas and Isoureas.
;
_journal_issue 15
_journal_name_full 'Organic letters'
_journal_page_first 3758
_journal_page_last 3761
_journal_paper_doi 10.1021/acs.orglett.5b01741
_journal_volume 17
_journal_year 2015
_chemical_formula_moiety 'C20 H22 N2 O5 S'
_chemical_formula_sum 'C20 H22 N2 O5 S'
_chemical_formula_weight 402.46
_chemical_name_systematic
;
 ?
;
_space_group_IT_number 2
_symmetry_cell_setting triclinic
_symmetry_space_group_name_Hall '-P 1'
_symmetry_space_group_name_H-M 'P -1'
_atom_sites_solution_hydrogens geom
_atom_sites_solution_primary direct
_atom_sites_solution_secondary difmap
_audit_creation_method SHELXL-97
_cell_angle_alpha 90.789(2)
_cell_angle_beta 92.849(2)
_cell_angle_gamma 107.436(6)
_cell_formula_units_Z 2
_cell_length_a 5.9849(3)
_cell_length_b 8.3500(4)
_cell_length_c 21.2894(10)
_cell_measurement_reflns_used 5659
_cell_measurement_temperature 296(2)
_cell_measurement_theta_max 27.4
_cell_measurement_theta_min 3.1
_cell_volume 1013.32(9)
_computing_cell_refinement 'PROCESS-AUTO  (Rigaku,2006)'
_computing_data_collection 'PROCESS-AUTO  (Rigaku,2006)'
_computing_data_reduction 'CrystalStructure (Rigaku,2007)'
_computing_molecular_graphics 'Ortep3 for windows (Farrugia,1997)'
_computing_publication_material 'WinGX (Farrugia, 1999)'
_computing_structure_refinement 'SHELXL-97 (Sheldrick, 2008)'
_computing_structure_solution 'SHELXS-97 (Sheldrick, 2008)'
_diffrn_ambient_temperature 296(2)
_diffrn_detector_area_resol_mean 10.00
_diffrn_measured_fraction_theta_full 0.997
_diffrn_measured_fraction_theta_max 0.997
_diffrn_measurement_device_type 'Rigaku RAXIS-RAPID/ZJUG'
_diffrn_measurement_method \w
_diffrn_radiation_monochromator graphite
_diffrn_radiation_source 'rotating anode'
_diffrn_radiation_type MoK\a
_diffrn_radiation_wavelength 0.71073
_diffrn_reflns_av_R_equivalents 0.0389
_diffrn_reflns_av_sigmaI/netI 0.0505
_diffrn_reflns_limit_h_max 6
_diffrn_reflns_limit_h_min -7
_diffrn_reflns_limit_k_max 10
_diffrn_reflns_limit_k_min -10
_diffrn_reflns_limit_l_max 26
_diffrn_reflns_limit_l_min -26
_diffrn_reflns_number 8898
_diffrn_reflns_theta_full 26.00
_diffrn_reflns_theta_max 26.00
_diffrn_reflns_theta_min 3.15
_exptl_absorpt_coefficient_mu 0.193
_exptl_absorpt_correction_T_max 0.9885
_exptl_absorpt_correction_T_min 0.9031
_exptl_absorpt_correction_type multi-scan
_exptl_absorpt_process_details 'Higashi, T. (1995)'
_exptl_crystal_colour colorless
_exptl_crystal_density_diffrn 1.319
_exptl_crystal_density_method 'not measured'
_exptl_crystal_description platelet
_exptl_crystal_F_000 424
_exptl_crystal_size_max 0.48
_exptl_crystal_size_mid 0.43
_exptl_crystal_size_min 0.06
_refine_diff_density_max 0.259
_refine_diff_density_min -0.330
_refine_diff_density_rms 0.067
_refine_ls_extinction_coef 0.044(4)
_refine_ls_extinction_expression Fc^*^=kFc[1+0.001xFc^2^\l^3^/sin(2\q)]^-1/4^
_refine_ls_extinction_method SHELXL
_refine_ls_goodness_of_fit_ref 1.001
_refine_ls_hydrogen_treatment constr
_refine_ls_matrix_type full
_refine_ls_number_parameters 256
_refine_ls_number_reflns 3993
_refine_ls_number_restraints 0
_refine_ls_restrained_S_all 1.001
_refine_ls_R_factor_all 0.0989
_refine_ls_R_factor_gt 0.0519
_refine_ls_shift/su_max 0.001
_refine_ls_shift/su_mean 0.000
_refine_ls_structure_factor_coef Fsqd
_refine_ls_weighting_details 'calc w=1/[\s^2^(Fo^2^)+(0.0684P)^2^+0.8358P] where P=(Fo^2^+2Fc^2^)/3'
_refine_ls_weighting_scheme calc
_refine_ls_wR_factor_gt 0.1305
_refine_ls_wR_factor_ref 0.1808
_reflns_number_gt 2338
_reflns_number_total 3993
_reflns_threshold_expression >2sigma(I)
_cod_data_source_file ol5b01741_si_002.cif
_cod_data_source_block r79613
_cod_original_cell_volume 1013.32(8)
_cod_database_code 1529858

loop_
_symmetry_equiv_pos_as_xyz
'x, y, z'
'-x, -y, -z'

loop_
_atom_site_label
_atom_site_type_symbol
_atom_site_fract_x
_atom_site_fract_y
_atom_site_fract_z
_atom_site_U_iso_or_equiv
_atom_site_adp_type
_atom_site_occupancy
_atom_site_symmetry_multiplicity
_atom_site_calc_flag
_atom_site_refinement_flags
C1 C 0.8089(6) 0.4258(4) 0.29335(15) 0.0538(8) Uani 1 1 d .
C2 C 0.4812(6) 0.4837(4) 0.24684(17) 0.0622(9) Uani 1 1 d .
H2A H 0.4654 0.5031 0.2022 0.075 Uiso 1 1 calc R
H2B H 0.3858 0.5384 0.2693 0.075 Uiso 1 1 calc R
C3 C 0.4089(6) 0.2937(5) 0.25946(18) 0.0637(9) Uani 1 1 d .
H3 H 0.2919 0.2679 0.2914 0.076 Uiso 1 1 calc R
C4 C 0.8617(7) 0.7165(4) 0.26203(18) 0.0723(10) Uani 1 1 d .
H4A H 1.0134 0.7354 0.2842 0.087 Uiso 1 1 calc R
H4B H 0.7853 0.7914 0.2807 0.087 Uiso 1 1 calc R
C5 C 0.8964(6) 0.7568(4) 0.19423(17) 0.0612(9) Uani 1 1 d .
C6 C 0.7808(8) 0.8543(5) 0.1635(2) 0.0894(13) Uani 1 1 d .
H6 H 0.6806 0.8985 0.1852 0.107 Uiso 1 1 calc R
C7 C 0.8114(12) 0.8881(7) 0.1000(3) 0.1184(19) Uani 1 1 d .
H7 H 0.7321 0.9539 0.0792 0.142 Uiso 1 1 calc R
C8 C 0.9600(13) 0.8229(9) 0.0689(3) 0.128(2) Uani 1 1 d .
H8 H 0.9829 0.8451 0.0266 0.154 Uiso 1 1 calc R
C9 C 1.0738(11) 0.7265(9) 0.0989(3) 0.132(2) Uani 1 1 d .
H9 H 1.1751 0.6829 0.0775 0.159 Uiso 1 1 calc R
C10 C 1.0401(8) 0.6933(7) 0.1609(2) 0.0980(15) Uani 1 1 d .
H10 H 1.1177 0.6252 0.1809 0.118 Uiso 1 1 calc R
C11 C 0.3112(8) 0.1897(5) 0.2009(2) 0.0927(14) Uani 1 1 d .
H11A H 0.2712 0.0715 0.2104 0.111 Uiso 1 1 calc R
H11B H 0.1691 0.2130 0.1855 0.111 Uiso 1 1 calc R
C12 C 0.4284(11) 0.2977(7) 0.0997(2) 0.1023(16) Uani 1 1 d .
C13 C 0.6167(12) 0.3153(9) 0.0543(3) 0.147(3) Uani 1 1 d .
H13A H 0.5816 0.2152 0.0282 0.221 Uiso 1 1 calc R
H13B H 0.7648 0.3324 0.0771 0.221 Uiso 1 1 calc R
H13C H 0.6244 0.4098 0.0283 0.221 Uiso 1 1 calc R
C14 C 0.5789(5) 0.1729(4) 0.40616(15) 0.0493(7) Uani 1 1 d .
C15 C 0.7668(6) 0.2658(4) 0.44517(17) 0.0618(9) Uani 1 1 d .
H15 H 0.9184 0.2927 0.4314 0.074 Uiso 1 1 calc R
C16 C 0.7290(6) 0.3182(5) 0.50433(17) 0.0672(9) Uani 1 1 d .
H16 H 0.8560 0.3811 0.5301 0.081 Uiso 1 1 calc R
C17 C 0.5048(7) 0.2785(4) 0.52614(16) 0.0630(9) Uani 1 1 d .
C18 C 0.3232(6) 0.1838(5) 0.48723(18) 0.0704(10) Uani 1 1 d .
H18 H 0.1720 0.1545 0.5013 0.085 Uiso 1 1 calc R
C19 C 0.3568(6) 0.1301(5) 0.42765(18) 0.0660(9) Uani 1 1 d .
H19 H 0.2298 0.0655 0.4023 0.079 Uiso 1 1 calc R
C20 C 0.4647(9) 0.3394(6) 0.59067(19) 0.0905(13) Uani 1 1 d .
H20A H 0.2995 0.3061 0.5970 0.136 Uiso 1 1 calc R
H20B H 0.5262 0.4596 0.5938 0.136 Uiso 1 1 calc R
H20C H 0.5428 0.2911 0.6222 0.136 Uiso 1 1 calc R
N1 N 0.6283(4) 0.2681(3) 0.28525(12) 0.0519(6) Uani 1 1 d .
N2 N 0.7208(5) 0.5439(3) 0.26961(14) 0.0584(7) Uani 1 1 d .
O1 O 1.0025(4) 0.4442(3) 0.31755(12) 0.0717(7) Uani 1 1 d .
O2 O 0.4796(6) 0.2264(4) 0.15294(14) 0.0942(9) Uani 1 1 d .
O3 O 0.2579(8) 0.3420(6) 0.09257(18) 0.1412(16) Uani 1 1 d .
O4 O 0.4271(4) -0.0237(3) 0.30812(12) 0.0733(7) Uani 1 1 d .
O5 O 0.8556(4) 0.0884(3) 0.33105(12) 0.0721(7) Uani 1 1 d .
S1 S 0.62817(15) 0.10985(10) 0.33074(4) 0.0573(3) Uani 1 1 d .

loop_
_atom_site_aniso_label
_atom_site_aniso_U_11
_atom_site_aniso_U_22
_atom_site_aniso_U_33
_atom_site_aniso_U_23
_atom_site_aniso_U_13
_atom_site_aniso_U_12
C1 0.0503(18) 0.0543(19) 0.0570(19) 0.0012(15) 0.0132(16) 0.0146(15)
C2 0.060(2) 0.060(2) 0.071(2) 0.0049(17) 0.0099(17) 0.0240(17)
C3 0.0457(17) 0.072(2) 0.072(2) 0.0110(18) 0.0006(16) 0.0163(16)
C4 0.089(3) 0.049(2) 0.073(2) 0.0020(17) 0.014(2) 0.0095(18)
C5 0.062(2) 0.0479(18) 0.070(2) 0.0082(16) 0.0061(17) 0.0104(16)
C6 0.097(3) 0.073(3) 0.103(3) 0.009(2) 0.006(3) 0.032(2)
C7 0.140(5) 0.102(4) 0.111(4) 0.035(3) -0.026(4) 0.036(4)
C8 0.153(6) 0.138(5) 0.082(4) 0.035(4) 0.019(4) 0.023(4)
C9 0.150(5) 0.178(6) 0.094(4) 0.039(4) 0.051(4) 0.079(5)
C10 0.104(3) 0.127(4) 0.086(3) 0.029(3) 0.027(3) 0.065(3)
C11 0.080(3) 0.069(3) 0.108(4) 0.007(2) -0.028(3) -0.004(2)
C12 0.134(5) 0.112(4) 0.071(3) -0.007(3) -0.020(3) 0.057(3)
C13 0.192(7) 0.203(7) 0.076(3) -0.004(4) 0.012(4) 0.102(6)
C14 0.0499(17) 0.0403(16) 0.0572(18) 0.0032(13) -0.0021(14) 0.0134(13)
C15 0.0559(19) 0.058(2) 0.068(2) 0.0075(17) 0.0084(17) 0.0117(16)
C16 0.066(2) 0.066(2) 0.062(2) 0.0031(17) -0.0020(18) 0.0100(18)
C17 0.080(2) 0.057(2) 0.056(2) 0.0114(16) 0.0051(18) 0.0257(18)
C18 0.058(2) 0.082(3) 0.073(2) 0.015(2) 0.0111(19) 0.0220(19)
C19 0.0521(19) 0.070(2) 0.070(2) 0.0059(18) -0.0019(17) 0.0109(17)
C20 0.125(4) 0.088(3) 0.067(3) 0.010(2) 0.022(2) 0.042(3)
N1 0.0510(14) 0.0441(14) 0.0602(16) 0.0004(12) 0.0037(12) 0.0135(11)
N2 0.0567(16) 0.0469(15) 0.0716(18) 0.0078(13) 0.0104(14) 0.0142(12)
O1 0.0496(14) 0.0735(17) 0.0863(18) 0.0070(13) -0.0002(13) 0.0104(12)
O2 0.116(2) 0.098(2) 0.0719(18) -0.0080(16) -0.0128(18) 0.0413(19)
O3 0.163(4) 0.189(4) 0.101(3) 0.016(3) -0.014(3) 0.101(3)
O4 0.0788(16) 0.0458(13) 0.0810(17) -0.0107(12) -0.0097(13) -0.0002(12)
O5 0.0704(15) 0.0677(16) 0.0899(18) -0.0063(13) 0.0028(13) 0.0393(13)
S1 0.0604(5) 0.0448(5) 0.0676(6) -0.0030(4) 0.0005(4) 0.0181(4)

loop_
_atom_type_symbol
_atom_type_description
_atom_type_scat_dispersion_real
_atom_type_scat_dispersion_imag
_atom_type_scat_source
C C 0.0033 0.0016 'International Tables Vol C Tables 4.2.6.8 and 6.1.1.4'
H H 0.0000 0.0000 'International Tables Vol C Tables 4.2.6.8 and 6.1.1.4'
N N 0.0061 0.0033 'International Tables Vol C Tables 4.2.6.8 and 6.1.1.4'
O O 0.0106 0.0060 'International Tables Vol C Tables 4.2.6.8 and 6.1.1.4'
S S 0.1246 0.1234 'International Tables Vol C Tables 4.2.6.8 and 6.1.1.4'

loop_
_geom_angle_atom_site_label_1
_geom_angle_atom_site_label_2
_geom_angle_atom_site_label_3
_geom_angle
O1 C1 N2 128.0(3)
O1 C1 N1 124.8(3)
N2 C1 N1 107.2(3)
N2 C2 C3 104.2(3)
N2 C2 H2A 110.9
C3 C2 H2A 110.9
N2 C2 H2B 110.9
C3 C2 H2B 110.9
H2A C2 H2B 108.9
N1 C3 C11 113.0(3)
N1 C3 C2 103.3(3)
C11 C3 C2 111.9(3)
N1 C3 H3 109.5
C11 C3 H3 109.5
C2 C3 H3 109.5
N2 C4 C5 111.9(3)
N2 C4 H4A 109.2
C5 C4 H4A 109.2
N2 C4 H4B 109.2
C5 C4 H4B 109.2
H4A C4 H4B 107.9
C10 C5 C6 118.0(4)
C10 C5 C4 120.5(4)
C6 C5 C4 121.5(4)
C5 C6 C7 120.8(5)
C5 C6 H6 119.6
C7 C6 H6 119.6
C8 C7 C6 118.8(5)
C8 C7 H7 120.6
C6 C7 H7 120.6
C9 C8 C7 120.6(5)
C9 C8 H8 119.7
C7 C8 H8 119.7
C8 C9 C10 119.9(6)
C8 C9 H9 120.1
C10 C9 H9 120.1
C5 C10 C9 121.9(5)
C5 C10 H10 119.0
C9 C10 H10 119.0
O2 C11 C3 110.6(3)
O2 C11 H11A 109.5
C3 C11 H11A 109.5
O2 C11 H11B 109.5
C3 C11 H11B 109.5
H11A C11 H11B 108.1
O3 C12 O2 122.7(5)
O3 C12 C13 126.7(5)
O2 C12 C13 110.6(5)
C12 C13 H13A 109.5
C12 C13 H13B 109.5
H13A C13 H13B 109.5
C12 C13 H13C 109.5
H13A C13 H13C 109.5
H13B C13 H13C 109.5
C19 C14 C15 119.4(3)
C19 C14 S1 120.9(3)
C15 C14 S1 119.7(2)
C16 C15 C14 120.0(3)
C16 C15 H15 120.0
C14 C15 H15 120.0
C15 C16 C17 121.1(3)
C15 C16 H16 119.4
C17 C16 H16 119.4
C18 C17 C16 117.7(3)
C18 C17 C20 121.6(4)
C16 C17 C20 120.7(4)
C17 C18 C19 122.2(3)
C17 C18 H18 118.9
C19 C18 H18 118.9
C14 C19 C18 119.5(3)
C14 C19 H19 120.2
C18 C19 H19 120.2
C17 C20 H20A 109.5
C17 C20 H20B 109.5
H20A C20 H20B 109.5
C17 C20 H20C 109.5
H20A C20 H20C 109.5
H20B C20 H20C 109.5
C1 N1 C3 110.3(3)
C1 N1 S1 120.8(2)
C3 N1 S1 121.9(2)
C1 N2 C2 114.8(3)
C1 N2 C4 123.1(3)
C2 N2 C4 121.8(3)
C12 O2 C11 118.6(4)
O5 S1 O4 120.00(16)
O5 S1 N1 107.80(15)
O4 S1 N1 104.61(14)
O5 S1 C14 109.22(15)
O4 S1 C14 108.57(15)
N1 S1 C14 105.67(14)

loop_
_geom_bond_atom_site_label_1
_geom_bond_atom_site_label_2
_geom_bond_distance
C1 O1 1.210(4)
C1 N2 1.343(4)
C1 N1 1.433(4)
C2 N2 1.427(4)
C2 C3 1.545(5)
C2 H2A 0.9700
C2 H2B 0.9700
C3 N1 1.473(4)
C3 C11 1.498(6)
C3 H3 0.9800
C4 N2 1.451(4)
C4 C5 1.497(5)
C4 H4A 0.9700
C4 H4B 0.9700
C5 C10 1.360(5)
C5 C6 1.371(5)
C6 C7 1.394(7)
C6 H6 0.9300
C7 C8 1.366(8)
C7 H7 0.9300
C8 C9 1.350(8)
C8 H8 0.9300
C9 C10 1.363(6)
C9 H9 0.9300
C10 H10 0.9300
C11 O2 1.442(5)
C11 H11A 0.9700
C11 H11B 0.9700
C12 O3 1.190(6)
C12 O2 1.351(5)
C12 C13 1.496(8)
C13 H13A 0.9600
C13 H13B 0.9600
C13 H13C 0.9600
C14 C19 1.373(4)
C14 C15 1.387(4)
C14 S1 1.749(3)
C15 C16 1.379(5)
C15 H15 0.9300
C16 C17 1.388(5)
C16 H16 0.9300
C17 C18 1.368(5)
C17 C20 1.513(5)
C18 C19 1.383(5)
C18 H18 0.9300
C19 H19 0.9300
C20 H20A 0.9600
C20 H20B 0.9600
C20 H20C 0.9600
N1 S1 1.649(3)
O4 S1 1.431(2)
O5 S1 1.425(2)

loop_
_geom_torsion_atom_site_label_1
_geom_torsion_atom_site_label_2
_geom_torsion_atom_site_label_3
_geom_torsion_atom_site_label_4
_geom_torsion
N2 C2 C3 N1 -3.3(4)
N2 C2 C3 C11 -125.1(3)
N2 C4 C5 C10 -72.1(5)
N2 C4 C5 C6 106.2(4)
C10 C5 C6 C7 -0.5(7)
C4 C5 C6 C7 -178.8(4)
C5 C6 C7 C8 -0.3(8)
C6 C7 C8 C9 0.4(10)
C7 C8 C9 C10 0.2(11)
C6 C5 C10 C9 1.1(7)
C4 C5 C10 C9 179.5(5)
C8 C9 C10 C5 -1.0(10)
N1 C3 C11 O2 -58.1(4)
C2 C3 C11 O2 57.9(4)
C19 C14 C15 C16 -1.8(5)
S1 C14 C15 C16 179.0(3)
C14 C15 C16 C17 0.5(5)
C15 C16 C17 C18 0.9(5)
C15 C16 C17 C20 -178.8(3)
C16 C17 C18 C19 -1.0(5)
C20 C17 C18 C19 178.7(4)
C15 C14 C19 C18 1.6(5)
S1 C14 C19 C18 -179.2(3)
C17 C18 C19 C14 -0.2(6)
O1 C1 N1 C3 174.8(3)
N2 C1 N1 C3 -4.9(3)
O1 C1 N1 S1 23.6(4)
N2 C1 N1 S1 -156.2(2)
C11 C3 N1 C1 126.1(3)
C2 C3 N1 C1 5.0(4)
C11 C3 N1 S1 -83.0(4)
C2 C3 N1 S1 156.0(2)
O1 C1 N2 C2 -177.1(3)
N1 C1 N2 C2 2.7(4)
O1 C1 N2 C4 8.4(5)
N1 C1 N2 C4 -171.9(3)
C3 C2 N2 C1 0.5(4)
C3 C2 N2 C4 175.1(3)
C5 C4 N2 C1 109.6(4)
C5 C4 N2 C2 -64.6(4)
O3 C12 O2 C11 5.4(8)
C13 C12 O2 C11 -176.3(4)
C3 C11 O2 C12 -115.1(4)
C1 N1 S1 O5 -50.3(3)
C3 N1 S1 O5 161.7(3)
C1 N1 S1 O4 -179.1(2)
C3 N1 S1 O4 32.9(3)
C1 N1 S1 C14 66.4(3)
C3 N1 S1 C14 -81.6(3)
C19 C14 S1 O5 -149.6(3)
C15 C14 S1 O5 29.6(3)
C19 C14 S1 O4 -17.1(3)
C15 C14 S1 O4 162.1(3)
C19 C14 S1 N1 94.7(3)
C15 C14 S1 N1 -86.1(3)
